data_4335300
loop_
_publ_author_name
'Rebeca Ar\'evalo'
'Julio P\'erez'
'Luc\'ia Riera'

_publ_contact_author
;
     JULIO PEREZ 
     Departamento de Quimica Organica e Inorganica
     Facultad de Quimica
     Universidad de Oviedo
     C/ Julian Claveria 8
     33006 Oviedo  
     SPAIN
;
_publ_contact_author_email japm@uniovi.es
_publ_contact_author_fax +34-985103446
_publ_contact_author_phone +34-985103465
_publ_section_title
;
 Intramolecular Nucleophilic Addition to the 2 Position of Coordinated
 2,2'-Bipyridine by a Deprotonated Dimethyl Sulfide Ligand
;
_journal_name_full 'Inorganic Chemistry'
_journal_page_first 6785
_journal_page_last 6787
_journal_paper_doi 10.1021/ic401065h
_journal_volume 52
_journal_year 2013
_chemical_formula_sum 'C47 H26 B F24 N2 O3 Re S'
_chemical_formula_weight 1351.77
_chemical_name_systematic
;
 ?
;
_space_group_IT_number 33
_symmetry_cell_setting orthorhombic
_symmetry_space_group_name_Hall 'P -2ac -2n'
_symmetry_space_group_name_H-M 'P n 21 a'
_atom_sites_solution_hydrogens geom
_atom_sites_solution_primary direct
_atom_sites_solution_secondary difmap
_audit_creation_method SHELXL-97
_cell_angle_alpha 90.000
_cell_angle_beta 90.000
_cell_angle_gamma 90.000
_cell_formula_units_Z 4
_cell_length_a 16.4783(2)
_cell_length_b 18.2370(3)
_cell_length_c 16.6378(3)
_cell_measurement_reflns_used 10226
_cell_measurement_temperature 100.0(1)
_cell_measurement_theta_max 74.426
_cell_measurement_theta_min 3.5933
_cell_volume 4999.90(14)
_computing_structure_refinement 'SHELXL-97 (Sheldrick, 1997)'
_diffrn_ambient_temperature 100.0(1)
_diffrn_measured_fraction_theta_full 0.992
_diffrn_measured_fraction_theta_max 0.968
_diffrn_measurement_device_type 'Xcalibur, Onyx, Nova'
_diffrn_radiation_monochromator mirror
_diffrn_radiation_source 'Nova (Cu) x-ray Source'
_diffrn_radiation_type CuK\a
_diffrn_radiation_wavelength 1.54180
_diffrn_reflns_av_R_equivalents 0.0340
_diffrn_reflns_av_sigmaI/netI 0.0460
_diffrn_reflns_limit_h_max 20
_diffrn_reflns_limit_h_min -20
_diffrn_reflns_limit_k_max 22
_diffrn_reflns_limit_k_min -20
_diffrn_reflns_limit_l_max 20
_diffrn_reflns_limit_l_min -14
_diffrn_reflns_number 14788
_diffrn_reflns_theta_full 70.00
_diffrn_reflns_theta_max 74.64
_diffrn_reflns_theta_min 3.60
_exptl_absorpt_coefficient_mu 6.373
_exptl_absorpt_correction_T_max 1.00000
_exptl_absorpt_correction_T_min 0.51471
_exptl_absorpt_correction_type multi-scan
_exptl_absorpt_process_details
;
CrysAlisPro, Agilent Technologies,
Version 1.171.35.15 (release 03-08-2011 CrysAlis171 .NET)
(compiled Aug  3 2011,13:03:54)
empirical absorption correction using spherical harmonics,
 implemented in SCALE3 ABSPACK scaling algorithm.
;
_exptl_crystal_density_diffrn 1.796
_exptl_crystal_F_000 2632
_exptl_crystal_size_max 0.4007
_exptl_crystal_size_mid 0.0931
_exptl_crystal_size_min 0.0333
_refine_diff_density_max 1.906
_refine_diff_density_min -1.503
_refine_diff_density_rms 0.110
_refine_ls_abs_structure_details 'Flack H D (1983), Acta Cryst. A39, 876-881'
_refine_ls_abs_structure_Flack -0.017(10)
_refine_ls_extinction_method none
_refine_ls_goodness_of_fit_ref 0.990
_refine_ls_hydrogen_treatment constr
_refine_ls_matrix_type full
_refine_ls_number_parameters 712
_refine_ls_number_reflns 7556
_refine_ls_number_restraints 1
_refine_ls_restrained_S_all 0.989
_refine_ls_R_factor_all 0.0436
_refine_ls_R_factor_gt 0.0410
_refine_ls_shift/su_max 0.001
_refine_ls_shift/su_mean 0.000
_refine_ls_structure_factor_coef Fsqd
_refine_ls_weighting_details 'calc w=1/[\s^2^(Fo^2^)+(0.0778P)^2^+6.5201P] where P=(Fo^2^+2Fc^2^)/3'
_refine_ls_weighting_scheme calc
_refine_ls_wR_factor_gt 0.1107
_refine_ls_wR_factor_ref 0.1143
_reflns_number_gt 7114
_reflns_number_total 7556
_reflns_threshold_expression >2sigma(I)
_cod_data_source_file ic401065h_si_001_3.cif
_cod_data_source_block ra270-compound(1')
_cod_original_cell_volume 4999.9(1)
_cod_database_code 4335300

loop_
_symmetry_equiv_pos_as_xyz
'x, y, z'
'-x, y+1/2, -z'
'-x+1/2, y+1/2, z+1/2'
'x+1/2, y, -z+1/2'

loop_
_atom_site_label
_atom_site_type_symbol
_atom_site_fract_x
_atom_site_fract_y
_atom_site_fract_z
_atom_site_U_iso_or_equiv
_atom_site_adp_type
_atom_site_occupancy
_atom_site_symmetry_multiplicity
_atom_site_calc_flag
_atom_site_refinement_flags
Re01 Re 0.024228(14) 0.33270(3) 0.938673(13) 0.02868(9) Uani 1 1 d .
N1 N 0.1461(3) 0.2966(3) 0.9114(3) 0.0241(10) Uani 1 1 d .
N2 N 0.0965(3) 0.3647(3) 1.0414(3) 0.0265(10) Uani 1 1 d .
C11 C 0.2295(4) 0.3730(4) 1.0987(4) 0.0318(13) Uani 1 1 d .
H11 H 0.2853 0.3670 1.0932 0.038 Uiso 1 1 calc R
C10 C 0.1780(3) 0.3547(3) 1.0360(4) 0.0263(12) Uani 1 1 d .
C9 C 0.2066(4) 0.3182(3) 0.9615(4) 0.0275(13) Uani 1 1 d .
C12 C 0.1972(5) 0.4007(4) 1.1705(4) 0.0349(15) Uani 1 1 d .
H12 H 0.2306 0.4127 1.2136 0.042 Uiso 1 1 calc R
C13 C 0.1141(5) 0.4097(4) 1.1751(4) 0.0388(15) Uani 1 1 d .
H13 H 0.0906 0.4279 1.2218 0.047 Uiso 1 1 calc R
C14 C 0.0665(4) 0.3917(4) 1.1109(4) 0.0312(13) Uani 1 1 d .
H14 H 0.0107 0.3983 1.1153 0.037 Uiso 1 1 calc R
C8 C 0.2885(5) 0.3058(4) 0.9446(4) 0.0347(15) Uani 1 1 d .
H8 H 0.3285 0.3208 0.9805 0.042 Uiso 1 1 calc R
C7 C 0.3090(4) 0.2712(4) 0.8746(4) 0.0371(15) Uani 1 1 d .
H7 H 0.3632 0.2634 0.8616 0.045 Uiso 1 1 calc R
C5 C 0.1679(5) 0.2606(3) 0.8424(4) 0.0328(14) Uani 1 1 d .
H5 H 0.1274 0.2443 0.8079 0.039 Uiso 1 1 calc R
C6 C 0.2475(5) 0.2476(4) 0.8226(4) 0.0386(16) Uani 1 1 d .
H6 H 0.2604 0.2235 0.7750 0.046 Uiso 1 1 calc R
C32 C 0.3101(4) -0.1241(4) 0.8984(4) 0.0286(14) Uani 1 1 d .
H32 H 0.2598 -0.1057 0.9139 0.034 Uiso 1 1 calc R
C33 C 0.3148(5) -0.1967(4) 0.8740(4) 0.0339(16) Uani 1 1 d .
C43 C 0.5443(4) 0.1555(4) 0.9428(3) 0.0258(12) Uani 1 1 d .
C55 C 0.3412(4) 0.0676(3) 0.7787(4) 0.0254(12) Uani 1 1 d .
H55 H 0.3970 0.0724 0.7726 0.030 Uiso 1 1 calc R
C41 C 0.4511(4) 0.0508(4) 0.9441(3) 0.0257(12) Uani 1 1 d .
C42 C 0.4736(3) 0.1208(4) 0.9176(4) 0.0262(13) Uani 1 1 d .
H42 H 0.4398 0.1451 0.8816 0.031 Uiso 1 1 calc R
C37 C 0.2384(5) -0.2428(4) 0.8766(5) 0.0408(16) Uani 1 1 d .
C35 C 0.4564(5) -0.1826(4) 0.8540(4) 0.0381(18) Uani 1 1 d .
C31 C 0.3769(4) -0.0771(4) 0.9008(3) 0.0263(12) Uani 1 1 d .
C44 C 0.5976(4) 0.1216(4) 0.9961(4) 0.0291(13) Uani 1 1 d .
H44 H 0.6456 0.1442 1.0119 0.035 Uiso 1 1 calc R
C51 C 0.3098(4) 0.0435(3) 0.8533(4) 0.0243(11) Uani 1 1 d .
C46 C 0.5058(4) 0.0191(4) 0.9998(4) 0.0273(12) Uani 1 1 d .
H46 H 0.4934 -0.0269 1.0207 0.033 Uiso 1 1 calc R
C36 C 0.4505(4) -0.1093(4) 0.8784(4) 0.0318(13) Uani 1 1 d .
H36 H 0.4974 -0.0810 0.8798 0.038 Uiso 1 1 calc R
C54 C 0.2067(4) 0.0801(4) 0.7204(4) 0.0290(13) Uani 1 1 d .
H54 H 0.1734 0.0915 0.6771 0.035 Uiso 1 1 calc R
C52 C 0.2252(4) 0.0401(4) 0.8581(4) 0.0294(13) Uani 1 1 d .
H52 H 0.2015 0.0252 0.9061 0.035 Uiso 1 1 calc R
C53 C 0.1747(4) 0.0584(4) 0.7932(4) 0.0295(13) Uani 1 1 d .
C34 C 0.3873(5) -0.2269(4) 0.8518(4) 0.0355(15) Uani 1 1 d .
H34 H 0.3906 -0.2756 0.8356 0.043 Uiso 1 1 calc R
C45 C 0.5759(4) 0.0525(4) 1.0246(4) 0.0291(13) Uani 1 1 d .
B1 B 0.3649(5) 0.0096(4) 0.9270(4) 0.0255(14) Uani 1 1 d .
F14 F 0.1555(3) 0.1875(3) 1.0641(3) 0.0548(14) Uani 1 1 d .
F26 F 0.4036(2) 0.0980(3) 0.6279(3) 0.0543(14) Uani 1 1 d .
F5 F 0.5850(4) -0.1659(6) 0.7951(5) 0.105(2) Uani 1 1 d .
F7 F 0.6313(4) 0.2591(3) 0.9405(3) 0.0664(17) Uani 1 1 d .
F25 F 0.2880(3) 0.0795(4) 0.5733(3) 0.0604(16) Uani 1 1 d .
F12 F 0.6020(3) -0.0464(3) 1.1134(4) 0.0661(16) Uani 1 1 d .
F13 F 0.2485(4) 0.2117(3) 1.1499(4) 0.0681(16) Uani 1 1 d .
C63 C 0.2370(4) 0.0884(4) 1.1081(4) 0.0301(13) Uani 1 1 d .
F22 F 0.0476(3) 0.1144(3) 0.7815(4) 0.0640(16) Uani 1 1 d .
C64 C 0.3135(4) -0.0409(3) 1.0682(3) 0.0241(12) Uani 1 1 d .
H64 H 0.3382 -0.0853 1.0558 0.029 Uiso 1 1 calc R
F8 F 0.5072(4) 0.2799(3) 0.9291(5) 0.078(2) Uani 1 1 d .
F9 F 0.5696(5) 0.2322(3) 0.8330(3) 0.083(2) Uani 1 1 d .
F20 F 0.0608(3) 0.0349(4) 0.8754(3) 0.073(2) Uani 1 1 d .
C59 C 0.3249(4) 0.1111(4) 0.6357(4) 0.0310(13) Uani 1 1 d .
F1 F 0.2181(4) -0.2600(5) 0.9512(4) 0.079(2) Uani 1 1 d .
C47 C 0.5641(4) 0.2315(4) 0.9111(4) 0.0345(14) Uani 1 1 d .
F21 F 0.0524(3) 0.0024(4) 0.7545(5) 0.090(2) Uani 1 1 d .
F11 F 0.7014(4) -0.0018(6) 1.0540(5) 0.113(4) Uani 1 1 d .
C61 C 0.3166(4) 0.0155(4) 1.0131(4) 0.0263(12) Uani 1 1 d .
F3 F 0.2479(5) -0.3057(4) 0.8406(6) 0.108(3) Uani 1 1 d .
F27 F 0.3144(4) 0.1816(3) 0.6248(3) 0.0702(17) Uani 1 1 d .
F4 F 0.5821(4) -0.2284(5) 0.8966(5) 0.103(3) Uani 1 1 d .
C62 C 0.2777(4) 0.0817(4) 1.0356(4) 0.0304(13) Uani 1 1 d .
H62 H 0.2796 0.1216 1.0009 0.037 Uiso 1 1 calc R
F6 F 0.5335(4) -0.2730(5) 0.7893(7) 0.120(4) Uani 1 1 d .
F2 F 0.1765(4) -0.2097(4) 0.8469(6) 0.103(3) Uani 1 1 d .
C58 C 0.0842(4) 0.0537(5) 0.8016(5) 0.0400(16) Uani 1 1 d .
C65 C 0.1961(5) 0.1597(4) 1.1268(4) 0.0400(17) Uani 1 1 d .
F10 F 0.6452(7) 0.0560(4) 1.1470(5) 0.125(4) Uani 1 1 d .
C48 C 0.6314(5) 0.0159(4) 1.0837(4) 0.0359(15) Uani 1 1 d .
C57 C 0.2906(4) 0.0843(4) 0.7142(3) 0.0247(12) Uani 1 1 d .
C38 C 0.5364(5) -0.2141(5) 0.8311(6) 0.051(2) Uani 1 1 d .
F31 F 0.3453(3) -0.1265(2) 1.2098(3) 0.0442(10) Uani 1 1 d .
F30 F 0.1416(4) 0.1532(3) 1.1868(3) 0.0619(15) Uani 1 1 d .
C67 C 0.2742(3) -0.0331(4) 1.1427(4) 0.0259(12) Uani 1 1 d .
C66 C 0.2353(4) 0.0315(4) 1.1624(4) 0.0320(14) Uani 1 1 d .
H66 H 0.2086 0.0365 1.2113 0.038 Uiso 1 1 calc R
C68 C 0.2717(4) -0.0983(4) 1.1969(4) 0.0309(13) Uani 1 1 d .
S1 S 0.07018(11) 0.44832(10) 0.87265(10) 0.0372(4) Uani 1 1 d .
F33 F 0.2279(3) -0.1537(3) 1.1669(3) 0.0580(14) Uani 1 1 d .
F32 F 0.2421(3) -0.0824(3) 1.2699(3) 0.0507(12) Uani 1 1 d .
O1 O -0.0289(4) 0.1894(4) 1.0209(4) 0.0583(17) Uani 1 1 d .
O2 O -0.1335(3) 0.4087(4) 0.9941(4) 0.0526(15) Uani 1 1 d .
C3 C -0.0299(4) 0.3006(5) 0.8416(5) 0.0409(17) Uani 1 1 d .
C2 C -0.0769(5) 0.3790(5) 0.9732(5) 0.0442(17) Uani 1 1 d .
C1 C -0.0089(5) 0.2416(4) 0.9905(5) 0.0405(16) Uani 1 1 d .
O3 O -0.0597(4) 0.2795(4) 0.7845(3) 0.0573(16) Uani 1 1 d .
C4B C 0.0626(14) 0.5229(6) 0.9425(6) 0.099(6) Uani 1 1 d .
H4B1 H 0.1002 0.5154 0.9858 0.149 Uiso 1 1 calc R
H4B2 H 0.0084 0.5251 0.9635 0.149 Uiso 1 1 calc R
H4B3 H 0.0751 0.5680 0.9155 0.149 Uiso 1 1 calc R
C4A C -0.0022(9) 0.4738(8) 0.7988(8) 0.085(4) Uani 1 1 d .
H4A1 H -0.0038 0.4371 0.7574 0.128 Uiso 1 1 calc R
H4A2 H 0.0129 0.5201 0.7757 0.128 Uiso 1 1 calc R
H4A3 H -0.0547 0.4780 0.8233 0.128 Uiso 1 1 calc R

loop_
_atom_site_aniso_label
_atom_site_aniso_U_11
_atom_site_aniso_U_22
_atom_site_aniso_U_33
_atom_site_aniso_U_23
_atom_site_aniso_U_13
_atom_site_aniso_U_12
Re01 0.02730(13) 0.03486(15) 0.02388(13) -0.00335(14) -0.00227(9) 0.00198(16)
N1 0.025(2) 0.024(2) 0.024(2) -0.003(2) 0.004(2) 0.007(2)
N2 0.032(3) 0.027(2) 0.020(2) -0.006(2) 0.000(2) 0.003(2)
C11 0.040(3) 0.028(3) 0.027(3) 0.002(2) -0.007(3) 0.001(3)
C10 0.018(2) 0.036(3) 0.025(3) 0.005(2) -0.004(2) 0.000(2)
C9 0.024(3) 0.028(4) 0.031(3) 0.002(2) -0.007(2) 0.001(2)
C12 0.047(4) 0.039(4) 0.019(3) -0.005(2) -0.009(3) -0.002(3)
C13 0.052(4) 0.037(3) 0.028(3) -0.004(3) 0.002(3) 0.002(3)
C14 0.038(3) 0.036(3) 0.019(3) -0.002(2) 0.001(3) 0.003(3)
C8 0.034(3) 0.038(3) 0.032(3) 0.001(3) 0.003(3) 0.003(3)
C7 0.035(3) 0.036(4) 0.040(4) 0.005(3) 0.006(3) 0.012(3)
C5 0.050(4) 0.024(3) 0.024(3) -0.003(2) -0.004(3) 0.007(3)
C6 0.048(4) 0.034(4) 0.033(4) -0.001(3) 0.013(3) 0.015(3)
C32 0.031(3) 0.031(3) 0.024(3) 0.003(2) 0.003(3) -0.001(3)
C33 0.041(4) 0.039(3) 0.021(3) 0.001(3) -0.009(3) -0.004(3)
C43 0.023(3) 0.033(3) 0.021(3) 0.001(2) 0.000(2) 0.005(3)
C55 0.028(3) 0.029(3) 0.020(3) 0.001(2) -0.001(2) 0.000(2)
C41 0.022(3) 0.037(3) 0.019(3) 0.000(2) 0.003(2) 0.003(3)
C42 0.024(3) 0.035(3) 0.020(3) 0.001(3) -0.002(2) 0.003(2)
C37 0.045(4) 0.039(4) 0.039(4) 0.003(3) -0.006(3) -0.004(3)
C35 0.035(3) 0.049(5) 0.030(3) -0.009(3) -0.003(3) 0.007(3)
C31 0.026(3) 0.035(3) 0.018(3) 0.003(2) -0.003(2) 0.003(3)
C44 0.029(3) 0.035(3) 0.024(3) -0.006(2) -0.003(2) 0.001(3)
C51 0.022(3) 0.025(3) 0.026(3) 0.004(2) -0.001(2) 0.002(2)
C46 0.028(3) 0.028(3) 0.026(3) 0.005(2) 0.001(3) 0.002(3)
C36 0.032(3) 0.042(4) 0.021(3) -0.002(3) 0.003(3) 0.007(3)
C54 0.025(3) 0.036(3) 0.026(3) 0.002(3) -0.004(2) 0.001(3)
C52 0.025(3) 0.037(3) 0.026(3) 0.011(3) 0.000(2) 0.002(3)
C53 0.019(3) 0.037(3) 0.033(3) 0.004(3) -0.002(2) -0.002(2)
C34 0.046(4) 0.037(3) 0.024(3) -0.002(3) -0.008(3) 0.008(3)
C45 0.026(3) 0.040(3) 0.021(3) 0.002(2) -0.004(2) 0.005(3)
B1 0.029(3) 0.029(3) 0.019(3) 0.005(2) 0.004(3) -0.001(3)
F14 0.063(3) 0.047(3) 0.054(3) 0.012(2) 0.011(2) 0.032(3)
F26 0.0238(19) 0.107(4) 0.033(2) 0.025(2) 0.0049(17) 0.007(2)
F5 0.081(4) 0.093(4) 0.140(6) 0.011(7) 0.067(4) 0.022(5)
F7 0.060(3) 0.062(3) 0.078(4) 0.028(3) -0.036(3) -0.031(3)
F25 0.053(3) 0.104(5) 0.025(2) -0.005(2) -0.004(2) -0.026(3)
F12 0.054(3) 0.072(3) 0.072(3) 0.043(3) -0.023(3) -0.009(3)
F13 0.078(4) 0.034(2) 0.093(4) -0.013(3) -0.003(3) 0.003(2)
C63 0.032(3) 0.029(3) 0.030(3) 0.000(3) 0.007(3) 0.004(3)
F22 0.0239(19) 0.068(3) 0.100(4) 0.041(3) 0.006(2) 0.008(2)
C64 0.024(3) 0.024(3) 0.025(3) -0.003(2) -0.002(2) 0.003(2)
F8 0.063(3) 0.036(3) 0.136(7) 0.013(3) 0.028(4) 0.010(3)
F9 0.166(7) 0.054(3) 0.029(2) 0.007(2) -0.007(3) -0.045(4)
F20 0.026(2) 0.134(6) 0.059(3) 0.054(4) 0.005(2) 0.001(3)
C59 0.036(3) 0.037(3) 0.020(3) 0.000(2) -0.001(3) 0.001(3)
F1 0.058(3) 0.120(6) 0.060(3) 0.029(4) -0.009(3) -0.041(4)
C47 0.036(3) 0.040(4) 0.028(3) -0.001(3) -0.009(3) 0.001(3)
F21 0.030(2) 0.118(6) 0.122(6) -0.040(5) -0.005(3) -0.023(3)
F11 0.040(3) 0.199(9) 0.100(5) 0.094(6) 0.018(3) 0.055(4)
C61 0.024(3) 0.034(3) 0.021(3) 0.001(2) 0.001(2) -0.002(2)
F3 0.102(5) 0.072(4) 0.149(8) -0.060(5) 0.040(5) -0.042(4)
F27 0.113(5) 0.046(3) 0.052(3) 0.021(2) 0.037(3) 0.016(3)
F4 0.046(3) 0.153(8) 0.110(6) -0.033(6) -0.014(4) 0.040(4)
C62 0.035(3) 0.029(3) 0.028(3) 0.005(3) 0.005(3) 0.002(3)
F6 0.053(3) 0.120(6) 0.189(10) -0.116(7) -0.005(4) 0.018(4)
F2 0.073(4) 0.076(4) 0.161(7) 0.057(5) -0.076(5) -0.036(3)
C58 0.027(3) 0.057(4) 0.036(4) 0.015(3) -0.003(3) -0.004(3)
C65 0.051(4) 0.036(4) 0.033(3) 0.003(3) 0.018(3) 0.011(3)
F10 0.216(10) 0.063(4) 0.095(5) -0.017(4) -0.119(6) 0.039(5)
C48 0.041(4) 0.038(4) 0.029(3) 0.002(3) -0.007(3) 0.001(3)
C57 0.019(3) 0.033(3) 0.022(3) 0.003(2) -0.002(2) 0.003(2)
C38 0.049(4) 0.051(5) 0.054(5) -0.015(4) 0.010(4) 0.007(4)
F31 0.049(2) 0.043(2) 0.041(2) 0.0143(18) 0.0066(19) 0.016(2)
F30 0.081(4) 0.053(3) 0.051(3) 0.008(2) 0.036(3) 0.026(3)
C67 0.021(3) 0.035(3) 0.021(3) 0.003(2) 0.003(2) -0.003(2)
C66 0.034(3) 0.035(3) 0.027(3) 0.004(3) 0.005(3) 0.003(3)
C68 0.036(3) 0.034(3) 0.022(3) 0.004(2) 0.006(3) 0.002(3)
S1 0.0437(9) 0.0359(8) 0.0320(7) 0.0000(6) 0.0000(7) 0.0112(7)
F33 0.074(3) 0.047(3) 0.053(2) 0.015(2) -0.015(2) -0.025(2)
F32 0.073(3) 0.049(3) 0.030(2) 0.0146(19) 0.021(2) 0.017(2)
O1 0.060(4) 0.055(4) 0.060(4) 0.003(3) -0.005(3) -0.020(3)
O2 0.031(2) 0.078(4) 0.050(3) -0.013(3) 0.001(2) 0.019(3)
C3 0.027(3) 0.047(4) 0.048(5) -0.001(4) -0.004(3) 0.000(3)
C2 0.046(4) 0.049(4) 0.037(4) -0.009(3) -0.011(3) -0.004(4)
C1 0.041(4) 0.033(4) 0.047(4) 0.003(3) -0.008(3) -0.016(3)
O3 0.051(3) 0.085(4) 0.036(3) -0.023(3) -0.017(3) 0.000(3)
C4B 0.206(18) 0.037(5) 0.054(6) 0.001(4) 0.007(8) -0.015(8)
C4A 0.099(8) 0.093(9) 0.064(7) 0.025(7) -0.042(7) -0.004(8)

loop_
_atom_type_symbol
_atom_type_description
_atom_type_scat_dispersion_real
_atom_type_scat_dispersion_imag
_atom_type_scat_source
C C 0.0181 0.0091 'International Tables Vol C Tables 4.2.6.8 and 6.1.1.4'
H H 0.0000 0.0000 'International Tables Vol C Tables 4.2.6.8 and 6.1.1.4'
C C 0.0181 0.0091 'International Tables Vol C Tables 4.2.6.8 and 6.1.1.4'
N N 0.0311 0.0180 'International Tables Vol C Tables 4.2.6.8 and 6.1.1.4'
O O 0.0492 0.0322 'International Tables Vol C Tables 4.2.6.8 and 6.1.1.4'
F F 0.0727 0.0534 'International Tables Vol C Tables 4.2.6.8 and 6.1.1.4'
S S 0.3331 0.5567 'International Tables Vol C Tables 4.2.6.8 and 6.1.1.4'
Re Re -5.2083 5.8923 'International Tables Vol C Tables 4.2.6.8 and 6.1.1.4'
B B 0.0090 0.0039 'International Tables Vol C Tables 4.2.6.8 and 6.1.1.4'

loop_
_geom_angle_atom_site_label_1
_geom_angle_atom_site_label_2
_geom_angle_atom_site_label_3
_geom_angle
C3 Re01 C1 89.0(3)
C3 Re01 C2 89.0(3)
C1 Re01 C2 90.0(4)
C3 Re01 N1 99.3(3)
C1 Re01 N1 95.4(3)
C2 Re01 N1 170.2(3)
C3 Re01 N2 174.0(3)
C1 Re01 N2 92.0(3)
C2 Re01 N2 96.9(3)
N1 Re01 N2 74.71(19)
C3 Re01 S1 91.6(3)
C1 Re01 S1 178.6(2)
C2 Re01 S1 91.3(3)
N1 Re01 S1 83.27(14)
N2 Re01 S1 87.30(15)
C9 N1 C5 117.5(5)
C9 N1 Re01 117.7(4)
C5 N1 Re01 124.4(4)
C14 N2 C10 117.8(6)
C14 N2 Re01 125.0(4)
C10 N2 Re01 117.1(4)
C10 C11 C12 119.7(6)
C10 C11 H11 120.1
C12 C11 H11 120.1
N2 C10 C11 121.6(6)
N2 C10 C9 115.4(5)
C11 C10 C9 122.9(5)
N1 C9 C8 122.6(6)
N1 C9 C10 114.2(5)
C8 C9 C10 123.2(6)
C13 C12 C11 117.8(6)
C13 C12 H12 121.1
C11 C12 H12 121.1
C14 C13 C12 119.8(7)
C14 C13 H13 120.1
C12 C13 H13 120.1
N2 C14 C13 123.2(6)
N2 C14 H14 118.4
C13 C14 H14 118.4
C7 C8 C9 118.9(7)
C7 C8 H8 120.5
C9 C8 H8 120.5
C8 C7 C6 119.4(7)
C8 C7 H7 120.3
C6 C7 H7 120.3
N1 C5 C6 122.3(7)
N1 C5 H5 118.9
C6 C5 H5 118.9
C5 C6 C7 119.3(6)
C5 C6 H6 120.3
C7 C6 H6 120.3
C33 C32 C31 123.4(7)
C33 C32 H32 118.3
C31 C32 H32 118.3
C34 C33 C32 120.8(8)
C34 C33 C37 120.8(7)
C32 C33 C37 118.4(8)
C42 C43 C44 121.2(6)
C42 C43 C47 119.4(6)
C44 C43 C47 119.4(6)
C57 C55 C51 121.7(6)
C57 C55 H55 119.2
C51 C55 H55 119.2
C42 C41 C46 114.2(6)
C42 C41 B1 126.5(6)
C46 C41 B1 118.7(6)
C43 C42 C41 122.8(6)
C43 C42 H42 118.6
C41 C42 H42 118.6
F2 C37 F3 109.4(8)
F2 C37 F1 105.8(8)
F3 C37 F1 104.6(8)
F2 C37 C33 112.9(6)
F3 C37 C33 112.1(7)
F1 C37 C33 111.6(6)
C36 C35 C34 120.2(7)
C36 C35 C38 120.3(7)
C34 C35 C38 119.5(7)
C36 C31 C32 114.7(6)
C36 C31 B1 125.2(6)
C32 C31 B1 120.1(6)
C43 C44 C45 117.2(6)
C43 C44 H44 121.4
C45 C44 H44 121.4
C52 C51 C55 115.3(5)
C52 C51 B1 119.5(5)
C55 C51 B1 124.6(5)
C45 C46 C41 123.5(6)
C45 C46 H46 118.3
C41 C46 H46 118.3
C31 C36 C35 122.6(7)
C31 C36 H36 118.7
C35 C36 H36 118.7
C53 C54 C57 117.6(6)
C53 C54 H54 121.2
C57 C54 H54 121.2
C53 C52 C51 122.5(6)
C53 C52 H52 118.7
C51 C52 H52 118.7
C54 C53 C52 121.1(6)
C54 C53 C58 118.6(6)
C52 C53 C58 120.3(6)
C33 C34 C35 118.2(7)
C33 C34 H34 120.9
C35 C34 H34 120.9
C46 C45 C44 121.1(6)
C46 C45 C48 121.0(6)
C44 C45 C48 118.0(6)
C41 B1 C51 116.0(5)
C41 B1 C61 103.9(5)
C51 B1 C61 110.9(5)
C41 B1 C31 112.5(5)
C51 B1 C31 103.2(5)
C61 B1 C31 110.5(5)
C66 C63 C62 121.0(6)
C66 C63 C65 120.7(6)
C62 C63 C65 118.3(6)
C61 C64 C67 121.8(6)
C61 C64 H64 119.1
C67 C64 H64 119.1
F27 C59 F26 106.9(7)
F27 C59 F25 104.8(6)
F26 C59 F25 107.0(6)
F27 C59 C57 112.9(6)
F26 C59 C57 113.2(5)
F25 C59 C57 111.4(6)
F9 C47 F7 108.0(7)
F9 C47 F8 105.6(7)
F7 C47 F8 105.1(7)
F9 C47 C43 111.7(6)
F7 C47 C43 113.7(6)
F8 C47 C43 112.2(6)
C64 C61 C62 116.3(5)
C64 C61 B1 123.3(6)
C62 C61 B1 120.3(6)
C63 C62 C61 121.6(6)
C63 C62 H62 119.2
C61 C62 H62 119.2
F22 C58 F20 108.7(7)
F22 C58 F21 105.4(6)
F20 C58 F21 104.4(7)
F22 C58 C53 112.7(6)
F20 C58 C53 112.8(6)
F21 C58 C53 112.2(7)
F13 C65 F14 106.1(6)
F13 C65 F30 106.1(7)
F14 C65 F30 106.1(6)
F13 C65 C63 112.7(6)
F14 C65 C63 113.1(6)
F30 C65 C63 112.1(6)
F11 C48 F10 107.1(9)
F11 C48 F12 104.6(7)
F10 C48 F12 104.0(7)
F11 C48 C45 113.9(6)
F10 C48 C45 112.7(6)
F12 C48 C45 113.6(6)
C54 C57 C55 121.8(6)
C54 C57 C59 117.2(5)
C55 C57 C59 121.0(5)
F6 C38 F5 109.4(9)
F6 C38 F4 107.3(10)
F5 C38 F4 98.9(8)
F6 C38 C35 115.5(8)
F5 C38 C35 113.2(8)
F4 C38 C35 111.2(7)
C66 C67 C64 120.7(6)
C66 C67 C68 121.6(5)
C64 C67 C68 117.7(6)
C63 C66 C67 118.6(6)
C63 C66 H66 120.7
C67 C66 H66 120.7
F33 C68 F31 104.9(6)
F33 C68 F32 107.8(6)
F31 C68 F32 105.5(5)
F33 C68 C67 113.0(5)
F31 C68 C67 112.3(5)
F32 C68 C67 112.7(6)
C4A S1 C4B 101.7(8)
C4A S1 Re01 108.8(5)
C4B S1 Re01 109.5(4)
O3 C3 Re01 177.3(8)
O2 C2 Re01 176.8(7)
O1 C1 Re01 179.1(8)
S1 C4B H4B1 109.5
S1 C4B H4B2 109.5
H4B1 C4B H4B2 109.5
S1 C4B H4B3 109.5
H4B1 C4B H4B3 109.5
H4B2 C4B H4B3 109.5
S1 C4A H4A1 109.5
S1 C4A H4A2 109.5
H4A1 C4A H4A2 109.5
S1 C4A H4A3 109.5
H4A1 C4A H4A3 109.5
H4A2 C4A H4A3 109.5

loop_
_geom_bond_atom_site_label_1
_geom_bond_atom_site_label_2
_geom_bond_distance
Re01 C3 1.936(8)
Re01 C1 1.949(7)
Re01 C2 1.954(9)
Re01 N1 2.162(5)
Re01 N2 2.163(5)
Re01 S1 2.4952(19)
N1 C9 1.356(8)
N1 C5 1.371(8)
N2 C14 1.350(8)
N2 C10 1.358(8)
C11 C10 1.386(9)
C11 C12 1.401(10)
C11 H11 0.9300
C10 C9 1.484(9)
C9 C8 1.398(9)
C12 C13 1.381(11)
C12 H12 0.9300
C13 C14 1.365(10)
C13 H13 0.9300
C14 H14 0.9300
C8 C7 1.367(10)
C8 H8 0.9300
C7 C6 1.400(11)
C7 H7 0.9300
C5 C6 1.373(10)
C5 H5 0.9300
C6 H6 0.9300
C32 C33 1.388(10)
C32 C31 1.395(9)
C32 H32 0.9300
C33 C34 1.367(11)
C33 C37 1.514(11)
C43 C42 1.391(9)
C43 C44 1.392(9)
C43 C47 1.519(10)
C55 C57 1.392(8)
C55 C51 1.415(8)
C55 H55 0.9300
C41 C42 1.401(10)
C41 C46 1.417(9)
C41 B1 1.632(10)
C42 H42 0.9300
C37 F2 1.284(10)
C37 F3 1.304(10)
C37 F1 1.324(10)
C35 C36 1.400(11)
C35 C34 1.396(11)
C35 C38 1.487(11)
C31 C36 1.399(9)
C31 B1 1.652(10)
C44 C45 1.395(10)
C44 H44 0.9300
C51 C52 1.397(8)
C51 B1 1.645(9)
C46 C45 1.370(9)
C46 H46 0.9300
C36 H36 0.9300
C54 C53 1.379(9)
C54 C57 1.388(9)
C54 H54 0.9300
C52 C53 1.404(9)
C52 H52 0.9300
C53 C58 1.500(9)
C34 H34 0.9300
C45 C48 1.499(9)
B1 C61 1.643(9)
F14 C65 1.339(9)
F26 C59 1.325(8)
F5 C38 1.333(13)
F7 C47 1.310(9)
F25 C59 1.334(8)
F12 C48 1.331(9)
F13 C65 1.339(10)
C63 C66 1.375(9)
C63 C62 1.387(9)
C63 C65 1.497(9)
F22 C58 1.305(9)
C64 C61 1.380(9)
C64 C67 1.406(8)
C64 H64 0.9300
F8 C47 1.321(10)
F9 C47 1.303(9)
F20 C58 1.332(9)
C59 F27 1.310(9)
C59 C57 1.504(9)
F21 C58 1.328(11)
F11 C48 1.295(10)
C61 C62 1.416(9)
F4 C38 1.351(13)
C62 H62 0.9300
F6 C38 1.280(11)
C65 F30 1.349(8)
F10 C48 1.302(10)
F31 C68 1.335(8)
C67 C66 1.380(9)
C67 C68 1.493(9)
C66 H66 0.9300
C68 F33 1.339(8)
C68 F32 1.340(8)
S1 C4A 1.774(11)
S1 C4B 1.793(11)
O1 C1 1.128(10)
O2 C2 1.134(10)
C3 O3 1.137(10)
C4B H4B1 0.9600
C4B H4B2 0.9600
C4B H4B3 0.9600
C4A H4A1 0.9600
C4A H4A2 0.9600
C4A H4A3 0.9600

loop_
_geom_torsion_atom_site_label_1
_geom_torsion_atom_site_label_2
_geom_torsion_atom_site_label_3
_geom_torsion_atom_site_label_4
_geom_torsion
C3 Re01 N1 C9 171.2(5)
C1 Re01 N1 C9 -99.0(5)
N2 Re01 N1 C9 -8.4(4)
S1 Re01 N1 C9 80.6(4)
C3 Re01 N1 C5 -1.1(6)
C1 Re01 N1 C5 88.7(5)
N2 Re01 N1 C5 179.3(5)
S1 Re01 N1 C5 -91.7(5)
C1 Re01 N2 C14 -76.5(6)
C2 Re01 N2 C14 13.7(6)
N1 Re01 N2 C14 -171.6(6)
S1 Re01 N2 C14 104.7(5)
C1 Re01 N2 C10 101.4(5)
C2 Re01 N2 C10 -168.4(5)
N1 Re01 N2 C10 6.4(4)
S1 Re01 N2 C10 -77.3(4)
C14 N2 C10 C11 -1.4(9)
Re01 N2 C10 C11 -179.6(5)
C14 N2 C10 C9 174.2(6)
Re01 N2 C10 C9 -3.9(7)
C12 C11 C10 N2 1.7(10)
C12 C11 C10 C9 -173.6(6)
C5 N1 C9 C8 0.8(9)
Re01 N1 C9 C8 -172.0(5)
C5 N1 C9 C10 -178.2(5)
Re01 N1 C9 C10 9.0(7)
N2 C10 C9 N1 -3.3(8)
C11 C10 C9 N1 172.3(6)
N2 C10 C9 C8 177.8(6)
C11 C10 C9 C8 -6.7(10)
C10 C11 C12 C13 -0.9(10)
C11 C12 C13 C14 0.0(11)
C10 N2 C14 C13 0.5(10)
Re01 N2 C14 C13 178.4(5)
C12 C13 C14 N2 0.2(11)
N1 C9 C8 C7 0.6(10)
C10 C9 C8 C7 179.5(6)
C9 C8 C7 C6 -1.4(10)
C9 N1 C5 C6 -1.5(9)
Re01 N1 C5 C6 170.8(5)
N1 C5 C6 C7 0.7(10)
C8 C7 C6 C5 0.8(10)
C31 C32 C33 C34 1.1(10)
C31 C32 C33 C37 178.1(6)
C44 C43 C42 C41 0.5(10)
C47 C43 C42 C41 180.0(6)
C46 C41 C42 C43 1.2(9)
B1 C41 C42 C43 172.0(6)
C34 C33 C37 F2 -137.2(8)
C32 C33 C37 F2 45.8(10)
C34 C33 C37 F3 -13.0(11)
C32 C33 C37 F3 169.9(8)
C34 C33 C37 F1 103.9(9)
C32 C33 C37 F1 -73.2(9)
C33 C32 C31 C36 -1.5(9)
C33 C32 C31 B1 177.4(6)
C42 C43 C44 C45 -1.8(9)
C47 C43 C44 C45 178.8(6)
C57 C55 C51 C52 -2.0(9)
C57 C55 C51 B1 169.2(6)
C42 C41 C46 C45 -1.7(9)
B1 C41 C46 C45 -173.3(6)
C32 C31 C36 C35 1.2(9)
B1 C31 C36 C35 -177.6(6)
C34 C35 C36 C31 -0.5(10)
C38 C35 C36 C31 -179.8(7)
C55 C51 C52 C53 0.9(10)
B1 C51 C52 C53 -170.9(6)
C57 C54 C53 C52 -1.0(10)
C57 C54 C53 C58 179.8(7)
C51 C52 C53 C54 0.7(11)
C51 C52 C53 C58 179.9(7)
C32 C33 C34 C35 -0.2(10)
C37 C33 C34 C35 -177.2(7)
C36 C35 C34 C33 0.0(10)
C38 C35 C34 C33 179.2(7)
C41 C46 C45 C44 0.5(10)
C41 C46 C45 C48 -179.8(6)
C43 C44 C45 C46 1.3(9)
C43 C44 C45 C48 -178.5(6)
C42 C41 B1 C51 17.1(9)
C46 C41 B1 C51 -172.4(5)
C42 C41 B1 C61 -104.9(7)
C46 C41 B1 C61 65.6(7)
C42 C41 B1 C31 135.6(6)
C46 C41 B1 C31 -53.9(7)
C52 C51 B1 C41 -147.9(6)
C55 C51 B1 C41 41.2(9)
C52 C51 B1 C61 -29.7(8)
C55 C51 B1 C61 159.3(6)
C52 C51 B1 C31 88.6(7)
C55 C51 B1 C31 -82.3(7)
C36 C31 B1 C41 -13.1(8)
C32 C31 B1 C41 168.1(5)
C36 C31 B1 C51 112.6(6)
C32 C31 B1 C51 -66.1(7)
C36 C31 B1 C61 -128.7(6)
C32 C31 B1 C61 52.6(8)
C42 C43 C47 F9 -58.8(9)
C44 C43 C47 F9 120.7(8)
C42 C43 C47 F7 178.6(7)
C44 C43 C47 F7 -1.9(9)
C42 C43 C47 F8 59.6(9)
C44 C43 C47 F8 -120.9(7)
C67 C64 C61 C62 -0.1(9)
C67 C64 C61 B1 177.6(6)
C41 B1 C61 C64 -99.0(7)
C51 B1 C61 C64 135.7(6)
C31 B1 C61 C64 21.8(8)
C41 B1 C61 C62 78.6(7)
C51 B1 C61 C62 -46.7(8)
C31 B1 C61 C62 -160.6(6)
C66 C63 C62 C61 2.4(11)
C65 C63 C62 C61 -178.9(7)
C64 C61 C62 C63 -1.8(10)
B1 C61 C62 C63 -179.6(6)
C54 C53 C58 F22 -53.9(10)
C52 C53 C58 F22 126.8(7)
C54 C53 C58 F20 -177.5(7)
C52 C53 C58 F20 3.2(11)
C54 C53 C58 F21 64.9(10)
C52 C53 C58 F21 -114.4(8)
C66 C63 C65 F13 101.7(8)
C62 C63 C65 F13 -77.1(9)
C66 C63 C65 F14 -137.9(7)
C62 C63 C65 F14 43.4(10)
C66 C63 C65 F30 -18.0(11)
C62 C63 C65 F30 163.3(7)
C46 C45 C48 F11 113.8(9)
C44 C45 C48 F11 -66.5(10)
C46 C45 C48 F10 -123.9(9)
C44 C45 C48 F10 55.8(10)
C46 C45 C48 F12 -5.9(10)
C44 C45 C48 F12 173.9(6)
C53 C54 C57 C55 -0.2(10)
C53 C54 C57 C59 -177.5(6)
C51 C55 C57 C54 1.8(10)
C51 C55 C57 C59 179.0(6)
F27 C59 C57 C54 72.7(9)
F26 C59 C57 C54 -165.6(6)
F25 C59 C57 C54 -45.0(9)
F27 C59 C57 C55 -104.7(8)
F26 C59 C57 C55 17.0(9)
F25 C59 C57 C55 137.7(7)
C36 C35 C38 F6 -161.4(10)
C34 C35 C38 F6 19.4(13)
C36 C35 C38 F5 -34.3(11)
C34 C35 C38 F5 146.5(8)
C36 C35 C38 F4 76.0(11)
C34 C35 C38 F4 -103.3(10)
C61 C64 C67 C66 1.5(9)
C61 C64 C67 C68 177.8(6)
C62 C63 C66 C67 -1.0(11)
C65 C63 C66 C67 -179.7(6)
C64 C67 C66 C63 -0.9(10)
C68 C67 C66 C63 -177.1(6)
C66 C67 C68 F33 110.8(7)
C64 C67 C68 F33 -65.5(8)
C66 C67 C68 F31 -130.7(6)
C64 C67 C68 F31 53.0(8)
C66 C67 C68 F32 -11.7(9)
C64 C67 C68 F32 172.0(6)
C3 Re01 S1 C4A 30.2(6)
C2 Re01 S1 C4A -58.8(6)
N1 Re01 S1 C4A 129.4(6)
N2 Re01 S1 C4A -155.7(6)
C3 Re01 S1 C4B 140.6(8)
C2 Re01 S1 C4B 51.6(8)
N1 Re01 S1 C4B -120.2(8)
N2 Re01 S1 C4B -45.3(8)
